data_7107275
loop_
_publ_author_name
'Yvonne Kirchwehm'
'Alexander Damme'
'Thomas Kupfer'
'Holger Braunschweig'
'Anke Krueger'

_publ_section_title
;
 Ortho-methylated tribenzotriquinacenes - paving the way to curved carbon
 networks
;
_journal_name_full Chem.Commun.
_journal_page_first 1502
_journal_paper_doi 10.1039/c1cc14703j
_journal_volume 48
_journal_year 2012
_chemical_formula_moiety 'C28 H28'
_chemical_formula_sum 'C28 H28'
_chemical_formula_weight 364.50
_chemical_name_common
;
?
;
_chemical_name_systematic
;
?
;
_space_group_IT_number 14
_symmetry_cell_setting monoclinic
_symmetry_space_group_name_Hall '-P 2yn'
_symmetry_space_group_name_H-M 'P 1 21/n 1'
_atom_sites_solution_hydrogens geom
_atom_sites_solution_primary direct
_atom_sites_solution_secondary difmap
_audit_creation_method SHELXL-97
_cell_angle_alpha 90.00
_cell_angle_beta 102.852(2)
_cell_angle_gamma 90.00
_cell_formula_units_Z 4
_cell_length_a 11.5014(4)
_cell_length_b 13.1875(5)
_cell_length_c 13.0975(6)
_cell_measurement_reflns_used 6743
_cell_measurement_temperature 103(2)
_cell_measurement_theta_max 26.67
_cell_measurement_theta_min 2.22
_cell_volume 1936.79(13)
_computing_cell_refinement 'Saint+ ver. 7.68A (Bruker AXS)'
_computing_data_collection 'APEX2 ver. 2010.3 (Bruker AXS)'
_computing_data_reduction 'Saint+ ver. 7.68A (Bruker AXS)'
_computing_molecular_graphics 'XP ver. 5.1 (Bruker AXS, 1998)'
_computing_publication_material 'SHELXL-97 (Sheldrick, 2008)'
_computing_structure_refinement 'SHELXL-97 (Sheldrick, 1997)'
_computing_structure_solution 'SHELXS-97 (Sheldrick, 1990)'
_diffrn_ambient_temperature 103(2)
_diffrn_measured_fraction_theta_full 1.000
_diffrn_measured_fraction_theta_max 0.999
_diffrn_measurement_device_type 'Bruker APEX-II CCD'
_diffrn_measurement_method '\f and \w scans'
_diffrn_radiation_monochromator 'multi-layer mirror'
_diffrn_radiation_source 'rotating anode'
_diffrn_radiation_type MoK\a
_diffrn_radiation_wavelength 0.71073
_diffrn_reflns_av_R_equivalents 0.0000
_diffrn_reflns_av_sigmaI/netI 0.0125
_diffrn_reflns_limit_h_max 14
_diffrn_reflns_limit_h_min -14
_diffrn_reflns_limit_k_max 16
_diffrn_reflns_limit_k_min 0
_diffrn_reflns_limit_l_max 16
_diffrn_reflns_limit_l_min 0
_diffrn_reflns_number 4131
_diffrn_reflns_theta_full 26.00
_diffrn_reflns_theta_max 26.76
_diffrn_reflns_theta_min 2.13
_exptl_absorpt_coefficient_mu 0.070
_exptl_absorpt_correction_T_max 0.7453
_exptl_absorpt_correction_T_min 0.6390
_exptl_absorpt_correction_type multi-scan
_exptl_absorpt_process_details 'Sadabs 2008/1 (Brucker 2008)'
_exptl_crystal_colour colourless
_exptl_crystal_density_diffrn 1.250
_exptl_crystal_density_method 'not measured'
_exptl_crystal_description block
_exptl_crystal_F_000 784
_exptl_crystal_size_max 0.26
_exptl_crystal_size_mid 0.10
_exptl_crystal_size_min 0.07
_refine_diff_density_max 0.367
_refine_diff_density_min -0.357
_refine_diff_density_rms 0.100
_refine_ls_extinction_method none
_refine_ls_goodness_of_fit_ref 1.095
_refine_ls_hydrogen_treatment constr
_refine_ls_matrix_type full
_refine_ls_number_parameters 259
_refine_ls_number_reflns 4131
_refine_ls_number_restraints 0
_refine_ls_restrained_S_all 1.095
_refine_ls_R_factor_all 0.0481
_refine_ls_R_factor_gt 0.0447
_refine_ls_shift/su_max 0.000
_refine_ls_shift/su_mean 0.000
_refine_ls_structure_factor_coef Fsqd
_refine_ls_weighting_details 'calc w=1/[\s^2^(Fo^2^)+(0.0597P)^2^+0.9518P] where P=(Fo^2^+2Fc^2^)/3'
_refine_ls_weighting_scheme calc
_refine_ls_wR_factor_gt 0.1170
_refine_ls_wR_factor_ref 0.1199
_reflns_number_gt 3842
_reflns_number_total 4131
_reflns_threshold_expression >2sigma(I)
_cod_data_source_file c1cc14703j.txt
_cod_data_source_block 4
_cod_original_sg_symbol_H-M 'P 21/n'
_cod_database_code 7107275

loop_
_symmetry_equiv_pos_as_xyz
'x, y, z'
'-x+1/2, y+1/2, -z+1/2'
'-x, -y, -z'
'x-1/2, -y-1/2, z-1/2'

loop_
_atom_site_label
_atom_site_type_symbol
_atom_site_fract_x
_atom_site_fract_y
_atom_site_fract_z
_atom_site_U_iso_or_equiv
_atom_site_adp_type
_atom_site_occupancy
_atom_site_symmetry_multiplicity
_atom_site_calc_flag
_atom_site_refinement_flags
C11 C 0.21863(10) 0.29550(9) 0.26326(9) 0.0152(2) Uani 1 1 d .
H11 H 0.2667 0.2722 0.3325 0.018 Uiso 1 1 calc R
C22 C 0.27704(10) 0.38764(9) 0.22028(9) 0.0154(2) Uani 1 1 d .
H22 H 0.3300 0.4243 0.2797 0.018 Uiso 1 1 calc R
C33 C 0.21018(10) 0.21258(9) 0.17739(9) 0.0149(2) Uani 1 1 d .
H33 H 0.2321 0.1467 0.2145 0.018 Uiso 1 1 calc R
C44 C 0.08959(10) 0.32424(9) 0.26898(9) 0.0154(2) Uani 1 1 d .
H44 H 0.0765 0.3259 0.3419 0.018 Uiso 1 1 calc R
C1_1 C 0.07142(10) 0.42742(9) 0.21329(9) 0.0160(2) Uani 1 1 d .
C2_1 C -0.02954(11) 0.48973(9) 0.19817(10) 0.0197(3) Uani 1 1 d .
C3_1 C -0.03200(11) 0.57491(10) 0.13474(11) 0.0227(3) Uani 1 1 d .
H3_1 H -0.0990 0.6189 0.1239 0.027 Uiso 1 1 calc R
C4_1 C 0.06090(11) 0.59663(9) 0.08744(10) 0.0215(3) Uani 1 1 d .
H4_1 H 0.0540 0.6526 0.0408 0.026 Uiso 1 1 calc R
C5_1 C 0.16475(11) 0.53833(9) 0.10646(9) 0.0179(3) Uani 1 1 d .
C6_1 C 0.17000(10) 0.45447(9) 0.17281(9) 0.0154(2) Uani 1 1 d .
C7_1 C -0.13289(12) 0.46960(11) 0.24790(12) 0.0275(3) Uani 1 1 d .
H7A_1 H -0.1772 0.5327 0.2506 0.041 Uiso 1 1 calc R
H7B_1 H -0.1033 0.4439 0.3191 0.041 Uiso 1 1 calc R
H7C_1 H -0.1857 0.4191 0.2065 0.041 Uiso 1 1 calc R
C8_1 C 0.26337(12) 0.56942(10) 0.05463(10) 0.0237(3) Uani 1 1 d .
H8A_1 H 0.2322 0.6171 -0.0023 0.036 Uiso 1 1 calc R
H8B_1 H 0.2950 0.5093 0.0261 0.036 Uiso 1 1 calc R
H8C_1 H 0.3272 0.6021 0.1062 0.036 Uiso 1 1 calc R
C1_2 C 0.35251(10) 0.33808(9) 0.15292(9) 0.0170(2) Uani 1 1 d .
C2_2 C 0.46099(11) 0.37198(10) 0.13442(10) 0.0200(3) Uani 1 1 d .
C3_2 C 0.52274(11) 0.30569(11) 0.08194(10) 0.0233(3) Uani 1 1 d .
H3_2 H 0.5950 0.3276 0.0653 0.028 Uiso 1 1 calc R
C4_2 C 0.48108(11) 0.20899(11) 0.05365(10) 0.0228(3) Uani 1 1 d .
H4_2 H 0.5255 0.1662 0.0181 0.027 Uiso 1 1 calc R
C5_2 C 0.37535(11) 0.17268(10) 0.07606(9) 0.0187(3) Uani 1 1 d .
C6_2 C 0.31066(10) 0.23957(9) 0.12455(9) 0.0165(2) Uani 1 1 d .
C7_2 C 0.51899(12) 0.47129(11) 0.17495(11) 0.0254(3) Uani 1 1 d .
H7A_2 H 0.5993 0.4583 0.2171 0.038 Uiso 1 1 calc R
H7B_2 H 0.4711 0.5048 0.2183 0.038 Uiso 1 1 calc R
H7C_2 H 0.5242 0.5152 0.1157 0.038 Uiso 1 1 calc R
C8_2 C 0.34191(12) 0.06282(10) 0.05407(10) 0.0219(3) Uani 1 1 d .
H8A_2 H 0.2835 0.0427 0.0945 0.033 Uiso 1 1 calc R
H8B_2 H 0.4133 0.0204 0.0742 0.033 Uiso 1 1 calc R
H8C_2 H 0.3072 0.0541 -0.0208 0.033 Uiso 1 1 calc R
C1_3 C 0.07660(10) 0.20723(8) 0.12669(9) 0.0154(2) Uani 1 1 d .
C2_3 C 0.01637(11) 0.16065(9) 0.03463(9) 0.0173(3) Uani 1 1 d .
C3_3 C -0.10511(11) 0.13969(9) 0.02600(10) 0.0200(3) Uani 1 1 d .
H3_3 H -0.1495 0.1098 -0.0366 0.024 Uiso 1 1 calc R
C4_3 C -0.16186(11) 0.16134(9) 0.10600(10) 0.0204(3) Uani 1 1 d .
H4_3 H -0.2414 0.1388 0.1007 0.025 Uiso 1 1 calc R
C5_3 C -0.10456(11) 0.21583(9) 0.19481(10) 0.0185(3) Uani 1 1 d .
C6_3 C 0.01301(10) 0.24555(9) 0.19887(9) 0.0163(2) Uani 1 1 d .
C7_3 C 0.07131(12) 0.13808(10) -0.05715(10) 0.0211(3) Uani 1 1 d .
H7A_3 H 0.1488 0.1720 -0.0471 0.032 Uiso 1 1 calc R
H7B_3 H 0.0186 0.1629 -0.1217 0.032 Uiso 1 1 calc R
H7C_3 H 0.0822 0.0647 -0.0624 0.032 Uiso 1 1 calc R
C8_3 C -0.16746(11) 0.22987(10) 0.28358(11) 0.0231(3) Uani 1 1 d .
H8A_3 H -0.1755 0.1641 0.3161 0.035 Uiso 1 1 calc R
H8B_3 H -0.2468 0.2588 0.2563 0.035 Uiso 1 1 calc R
H8C_3 H -0.1209 0.2758 0.3359 0.035 Uiso 1 1 calc R

loop_
_atom_site_aniso_label
_atom_site_aniso_U_11
_atom_site_aniso_U_22
_atom_site_aniso_U_33
_atom_site_aniso_U_23
_atom_site_aniso_U_13
_atom_site_aniso_U_12
C11 0.0145(5) 0.0157(6) 0.0142(5) 0.0008(4) 0.0006(4) -0.0008(4)
C22 0.0138(5) 0.0161(5) 0.0148(5) 0.0002(4) 0.0002(4) -0.0019(4)
C33 0.0152(5) 0.0149(5) 0.0133(5) 0.0007(4) 0.0002(4) 0.0001(4)
C44 0.0147(5) 0.0168(6) 0.0143(5) 0.0000(4) 0.0025(4) -0.0012(4)
C1_1 0.0170(6) 0.0154(6) 0.0142(5) -0.0027(4) 0.0007(4) -0.0011(4)
C2_1 0.0175(6) 0.0182(6) 0.0223(6) -0.0037(5) 0.0025(5) -0.0001(5)
C3_1 0.0192(6) 0.0178(6) 0.0290(7) -0.0015(5) 0.0007(5) 0.0036(5)
C4_1 0.0235(6) 0.0148(6) 0.0233(6) 0.0016(5) -0.0008(5) -0.0004(5)
C5_1 0.0186(6) 0.0162(6) 0.0173(6) -0.0011(4) 0.0007(4) -0.0023(4)
C6_1 0.0157(5) 0.0147(5) 0.0141(5) -0.0027(4) -0.0001(4) -0.0012(4)
C7_1 0.0220(6) 0.0246(7) 0.0382(8) 0.0004(6) 0.0113(6) 0.0049(5)
C8_1 0.0252(6) 0.0221(6) 0.0241(6) 0.0057(5) 0.0060(5) -0.0013(5)
C1_2 0.0151(5) 0.0192(6) 0.0151(5) 0.0025(4) 0.0000(4) 0.0010(4)
C2_2 0.0156(6) 0.0234(6) 0.0197(6) 0.0037(5) 0.0012(4) -0.0011(5)
C3_2 0.0158(6) 0.0316(7) 0.0227(6) 0.0038(5) 0.0052(5) -0.0010(5)
C4_2 0.0202(6) 0.0292(7) 0.0193(6) 0.0005(5) 0.0054(5) 0.0048(5)
C5_2 0.0187(6) 0.0213(6) 0.0145(5) 0.0014(4) 0.0005(4) 0.0026(5)
C6_2 0.0144(5) 0.0196(6) 0.0140(5) 0.0026(4) -0.0006(4) 0.0009(4)
C7_2 0.0186(6) 0.0262(7) 0.0307(7) 0.0008(5) 0.0039(5) -0.0060(5)
C8_2 0.0245(6) 0.0207(6) 0.0200(6) -0.0013(5) 0.0036(5) 0.0036(5)
C1_3 0.0153(5) 0.0124(5) 0.0172(6) 0.0031(4) 0.0007(4) -0.0012(4)
C2_3 0.0208(6) 0.0118(5) 0.0169(6) 0.0025(4) -0.0008(5) 0.0005(4)
C3_3 0.0217(6) 0.0146(6) 0.0192(6) 0.0014(4) -0.0053(5) -0.0027(5)
C4_3 0.0154(6) 0.0171(6) 0.0259(6) 0.0041(5) -0.0016(5) -0.0024(4)
C5_3 0.0165(6) 0.0162(6) 0.0217(6) 0.0041(5) 0.0021(5) 0.0001(4)
C6_3 0.0163(6) 0.0149(5) 0.0160(5) 0.0027(4) 0.0000(4) -0.0009(4)
C7_3 0.0252(6) 0.0186(6) 0.0172(6) -0.0015(5) -0.0005(5) 0.0006(5)
C8_3 0.0179(6) 0.0253(6) 0.0268(7) 0.0021(5) 0.0061(5) -0.0027(5)

loop_
_atom_type_symbol
_atom_type_description
_atom_type_scat_dispersion_real
_atom_type_scat_dispersion_imag
_atom_type_scat_source
C C 0.0033 0.0016 'International Tables Vol C Tables 4.2.6.8 and 6.1.1.4'
H H 0.0000 0.0000 'International Tables Vol C Tables 4.2.6.8 and 6.1.1.4'

loop_
_geom_angle_atom_site_label_1
_geom_angle_atom_site_label_2
_geom_angle_atom_site_label_3
_geom_angle
C44 C11 C22 108.80(9)
C44 C11 C33 107.47(9)
C22 C11 C33 104.49(9)
C44 C11 H11 111.9
C22 C11 H11 111.9
C33 C11 H11 111.9
C1_2 C22 C6_1 121.67(10)
C1_2 C22 C11 102.91(9)
C6_1 C22 C11 102.95(9)
C1_2 C22 H22 109.5
C6_1 C22 H22 109.5
C11 C22 H22 109.5
C6_2 C33 C1_3 127.25(10)
C6_2 C33 C11 103.51(9)
C1_3 C33 C11 103.93(9)
C6_2 C33 H33 106.9
C1_3 C33 H33 106.9
C11 C33 H33 106.9
C6_3 C44 C1_1 108.47(9)
C6_3 C44 C11 103.59(9)
C1_1 C44 C11 102.96(9)
C6_3 C44 H44 113.6
C1_1 C44 H44 113.6
C11 C44 H44 113.6
C2_1 C1_1 C6_1 120.85(11)
C2_1 C1_1 C44 127.44(11)
C6_1 C1_1 C44 111.67(10)
C3_1 C2_1 C1_1 117.61(11)
C3_1 C2_1 C7_1 119.23(11)
C1_1 C2_1 C7_1 123.15(12)
C4_1 C3_1 C2_1 121.34(12)
C4_1 C3_1 H3_1 119.3
C2_1 C3_1 H3_1 119.3
C3_1 C4_1 C5_1 121.55(12)
C3_1 C4_1 H4_1 119.2
C5_1 C4_1 H4_1 119.2
C4_1 C5_1 C6_1 117.59(11)
C4_1 C5_1 C8_1 118.11(11)
C6_1 C5_1 C8_1 124.30(11)
C5_1 C6_1 C1_1 120.63(11)
C5_1 C6_1 C22 128.87(11)
C1_1 C6_1 C22 110.23(10)
C2_1 C7_1 H7A_1 109.5
C2_1 C7_1 H7B_1 109.5
H7A_1 C7_1 H7B_1 109.5
C2_1 C7_1 H7C_1 109.5
H7A_1 C7_1 H7C_1 109.5
H7B_1 C7_1 H7C_1 109.5
C5_1 C8_1 H8A_1 109.5
C5_1 C8_1 H8B_1 109.5
H8A_1 C8_1 H8B_1 109.5
C5_1 C8_1 H8C_1 109.5
H8A_1 C8_1 H8C_1 109.5
H8B_1 C8_1 H8C_1 109.5
C2_2 C1_2 C6_2 121.09(11)
C2_2 C1_2 C22 127.74(11)
C6_2 C1_2 C22 110.20(10)
C1_2 C2_2 C3_2 117.13(12)
C1_2 C2_2 C7_2 123.92(12)
C3_2 C2_2 C7_2 118.77(11)
C4_2 C3_2 C2_2 121.60(12)
C4_2 C3_2 H3_2 119.2
C2_2 C3_2 H3_2 119.2
C3_2 C4_2 C5_2 121.69(12)
C3_2 C4_2 H4_2 119.2
C5_2 C4_2 H4_2 119.2
C6_2 C5_2 C4_2 117.14(12)
C6_2 C5_2 C8_2 123.68(11)
C4_2 C5_2 C8_2 119.03(11)
C5_2 C6_2 C1_2 121.24(11)
C5_2 C6_2 C33 126.70(11)
C1_2 C6_2 C33 110.32(10)
C2_2 C7_2 H7A_2 109.5
C2_2 C7_2 H7B_2 109.5
H7A_2 C7_2 H7B_2 109.5
C2_2 C7_2 H7C_2 109.5
H7A_2 C7_2 H7C_2 109.5
H7B_2 C7_2 H7C_2 109.5
C5_2 C8_2 H8A_2 109.5
C5_2 C8_2 H8B_2 109.5
H8A_2 C8_2 H8B_2 109.5
C5_2 C8_2 H8C_2 109.5
H8A_2 C8_2 H8C_2 109.5
H8B_2 C8_2 H8C_2 109.5
C2_3 C1_3 C6_3 120.39(11)
C2_3 C1_3 C33 130.74(11)
C6_3 C1_3 C33 108.18(10)
C1_3 C2_3 C3_3 116.81(11)
C1_3 C2_3 C7_3 124.18(11)
C3_3 C2_3 C7_3 118.90(11)
C4_3 C3_3 C2_3 121.86(11)
C4_3 C3_3 H3_3 119.1
C2_3 C3_3 H3_3 119.1
C3_3 C4_3 C5_3 121.41(11)
C3_3 C4_3 H4_3 119.3
C5_3 C4_3 H4_3 119.3
C6_3 C5_3 C4_3 116.61(11)
C6_3 C5_3 C8_3 124.13(11)
C4_3 C5_3 C8_3 118.97(11)
C5_3 C6_3 C1_3 121.02(11)
C5_3 C6_3 C44 129.54(11)
C1_3 C6_3 C44 109.29(10)
C2_3 C7_3 H7A_3 109.5
C2_3 C7_3 H7B_3 109.5
H7A_3 C7_3 H7B_3 109.5
C2_3 C7_3 H7C_3 109.5
H7A_3 C7_3 H7C_3 109.5
H7B_3 C7_3 H7C_3 109.5
C5_3 C8_3 H8A_3 109.5
C5_3 C8_3 H8B_3 109.5
H8A_3 C8_3 H8B_3 109.5
C5_3 C8_3 H8C_3 109.5
H8A_3 C8_3 H8C_3 109.5
H8B_3 C8_3 H8C_3 109.5

loop_
_geom_bond_atom_site_label_1
_geom_bond_atom_site_label_2
_geom_bond_distance
C11 C44 1.5496(16)
C11 C22 1.5535(16)
C11 C33 1.5561(16)
C11 H11 1.0000
C22 C1_2 1.5165(16)
C22 C6_1 1.5291(16)
C22 H22 1.0000
C33 C6_2 1.5157(16)
C33 C1_3 1.5337(16)
C33 H33 1.0000
C44 C6_3 1.5284(16)
C44 C1_1 1.5360(16)
C44 H44 1.0000
C1_1 C2_1 1.4001(17)
C1_1 C6_1 1.4005(16)
C2_1 C3_1 1.3937(18)
C2_1 C7_1 1.5007(18)
C3_1 C4_1 1.3790(19)
C3_1 H3_1 0.9500
C4_1 C5_1 1.3955(18)
C4_1 H4_1 0.9500
C5_1 C6_1 1.3995(17)
C5_1 C8_1 1.5027(17)
C7_1 H7A_1 0.9800
C7_1 H7B_1 0.9800
C7_1 H7C_1 0.9800
C8_1 H8A_1 0.9800
C8_1 H8B_1 0.9800
C8_1 H8C_1 0.9800
C1_2 C2_2 1.3964(17)
C1_2 C6_2 1.4063(17)
C2_2 C3_2 1.3993(19)
C2_2 C7_2 1.5114(18)
C3_2 C4_2 1.384(2)
C3_2 H3_2 0.9500
C4_2 C5_2 1.3974(18)
C4_2 H4_2 0.9500
C5_2 C6_2 1.3947(17)
C5_2 C8_2 1.5102(18)
C7_2 H7A_2 0.9800
C7_2 H7B_2 0.9800
C7_2 H7C_2 0.9800
C8_2 H8A_2 0.9800
C8_2 H8B_2 0.9800
C8_2 H8C_2 0.9800
C1_3 C2_3 1.3926(16)
C1_3 C6_3 1.4112(17)
C2_3 C3_3 1.4039(17)
C2_3 C7_3 1.5070(17)
C3_3 C4_3 1.3819(19)
C3_3 H3_3 0.9500
C4_3 C5_3 1.4009(18)
C4_3 H4_3 0.9500
C5_3 C6_3 1.3975(17)
C5_3 C8_3 1.5112(18)
C7_3 H7A_3 0.9800
C7_3 H7B_3 0.9800
C7_3 H7C_3 0.9800
C8_3 H8A_3 0.9800
C8_3 H8B_3 0.9800
C8_3 H8C_3 0.9800

loop_
_geom_torsion_atom_site_label_1
_geom_torsion_atom_site_label_2
_geom_torsion_atom_site_label_3
_geom_torsion_atom_site_label_4
_geom_torsion
C44 C11 C22 C1_2 -143.30(9)
C33 C11 C22 C1_2 -28.74(11)
C44 C11 C22 C6_1 -16.04(11)
C33 C11 C22 C6_1 98.52(10)
C44 C11 C33 C6_2 141.94(9)
C22 C11 C33 C6_2 26.45(11)
C44 C11 C33 C1_3 7.43(11)
C22 C11 C33 C1_3 -108.05(9)
C22 C11 C44 C6_3 121.12(10)
C33 C11 C44 C6_3 8.52(11)
C22 C11 C44 C1_1 8.15(11)
C33 C11 C44 C1_1 -104.44(10)
C6_3 C44 C1_1 C2_1 72.37(15)
C11 C44 C1_1 C2_1 -178.29(11)
C6_3 C44 C1_1 C6_1 -105.48(11)
C11 C44 C1_1 C6_1 3.85(12)
C6_1 C1_1 C2_1 C3_1 4.97(18)
C44 C1_1 C2_1 C3_1 -172.71(11)
C6_1 C1_1 C2_1 C7_1 -174.18(12)
C44 C1_1 C2_1 C7_1 8.14(19)
C1_1 C2_1 C3_1 C4_1 0.75(19)
C7_1 C2_1 C3_1 C4_1 179.94(12)
C2_1 C3_1 C4_1 C5_1 -4.4(2)
C3_1 C4_1 C5_1 C6_1 2.12(18)
C3_1 C4_1 C5_1 C8_1 -177.90(12)
C4_1 C5_1 C6_1 C1_1 3.60(17)
C8_1 C5_1 C6_1 C1_1 -176.39(11)
C4_1 C5_1 C6_1 C22 -169.80(11)
C8_1 C5_1 C6_1 C22 10.21(19)
C2_1 C1_1 C6_1 C5_1 -7.25(17)
C44 C1_1 C6_1 C5_1 170.77(10)
C2_1 C1_1 C6_1 C22 167.28(10)
C44 C1_1 C6_1 C22 -14.71(13)
C1_2 C22 C6_1 C5_1 -52.98(17)
C11 C22 C6_1 C5_1 -167.26(11)
C1_2 C22 C6_1 C1_1 133.07(11)
C11 C22 C6_1 C1_1 18.79(12)
C6_1 C22 C1_2 C2_2 97.96(15)
C11 C22 C1_2 C2_2 -147.74(12)
C6_1 C22 C1_2 C6_2 -93.32(13)
C11 C22 C1_2 C6_2 20.98(12)
C6_2 C1_2 C2_2 C3_2 3.13(18)
C22 C1_2 C2_2 C3_2 170.75(11)
C6_2 C1_2 C2_2 C7_2 -171.84(11)
C22 C1_2 C2_2 C7_2 -4.2(2)
C1_2 C2_2 C3_2 C4_2 -2.83(19)
C7_2 C2_2 C3_2 C4_2 172.41(12)
C2_2 C3_2 C4_2 C5_2 0.0(2)
C3_2 C4_2 C5_2 C6_2 2.54(18)
C3_2 C4_2 C5_2 C8_2 -173.21(12)
C4_2 C5_2 C6_2 C1_2 -2.20(17)
C8_2 C5_2 C6_2 C1_2 173.32(11)
C4_2 C5_2 C6_2 C33 -165.66(11)
C8_2 C5_2 C6_2 C33 9.86(19)
C2_2 C1_2 C6_2 C5_2 -0.64(18)
C22 C1_2 C6_2 C5_2 -170.23(10)
C2_2 C1_2 C6_2 C33 165.27(11)
C22 C1_2 C6_2 C33 -4.32(13)
C1_3 C33 C6_2 C5_2 -89.68(16)
C11 C33 C6_2 C5_2 150.73(11)
C1_3 C33 C6_2 C1_2 105.36(13)
C11 C33 C6_2 C1_2 -14.23(12)
C6_2 C33 C1_3 C2_3 47.97(19)
C11 C33 C1_3 C2_3 167.38(12)
C6_2 C33 C1_3 C6_3 -141.81(12)
C11 C33 C1_3 C6_3 -22.39(12)
C6_3 C1_3 C2_3 C3_3 -9.90(17)
C33 C1_3 C2_3 C3_3 159.32(12)
C6_3 C1_3 C2_3 C7_3 166.08(11)
C33 C1_3 C2_3 C7_3 -24.70(19)
C1_3 C2_3 C3_3 C4_3 -1.85(17)
C7_3 C2_3 C3_3 C4_3 -178.04(11)
C2_3 C3_3 C4_3 C5_3 7.43(19)
C3_3 C4_3 C5_3 C6_3 -0.97(18)
C3_3 C4_3 C5_3 C8_3 -175.10(11)
C4_3 C5_3 C6_3 C1_3 -10.84(17)
C8_3 C5_3 C6_3 C1_3 162.96(11)
C4_3 C5_3 C6_3 C44 164.29(11)
C8_3 C5_3 C6_3 C44 -21.9(2)
C2_3 C1_3 C6_3 C5_3 16.70(17)
C33 C1_3 C6_3 C5_3 -154.72(11)
C2_3 C1_3 C6_3 C44 -159.32(10)
C33 C1_3 C6_3 C44 29.26(12)
C1_1 C44 C6_3 C5_3 -90.03(14)
C11 C44 C6_3 C5_3 161.06(12)
C1_1 C44 C6_3 C1_3 85.55(11)
C11 C44 C6_3 C1_3 -23.36(12)
